data_2011312
loop_
_publ_author_name
'Newman, Jacob M.'
'Thompson, Hugh W.'
'Lalancette, Roger A.'

_publ_section_title
;Two diastereomers of
 (+-)-<i>cis</i>-2-(3-oxo-1,3,4,5,6,7-hexahydroisobenzofuran-1-yl)cyclohexanecarboxylic
 acid
;
_journal_issue 9
_journal_name_full 'Acta Crystallographica Section C'
_journal_page_first 1152
_journal_page_last 1154
_journal_paper_doi 10.1107/S0108270100008477
_journal_volume 56
_journal_year 2000
_chemical_formula_moiety 'C15 H20 O4'
_chemical_formula_sum 'C15 H20 O4'
_chemical_formula_weight 264.32
_chemical_melting_point 445.0(10)
_chemical_name_systematic
;
(+-)-cis-2-(3-Oxo-1,3,4,5,6,7-hexahydroisobenzofuran-1-yl)-
cyclohexanecarboxylic acid
;
_space_group_IT_number 2
_symmetry_cell_setting triclinic
_symmetry_space_group_name_Hall '-P 1'
_symmetry_space_group_name_H-M 'P -1'
_audit_creation_method SHELXL-97
_cell_angle_alpha 66.180(10)
_cell_angle_beta 88.200(10)
_cell_angle_gamma 85.61(2)
_cell_formula_units_Z 2
_cell_length_a 6.652(2)
_cell_length_b 10.616(4)
_cell_length_c 11.038(4)
_cell_measurement_reflns_used 33
_cell_measurement_temperature 293(2)
_cell_measurement_theta_max 13.34
_cell_measurement_theta_min 3.78
_cell_volume 711.0(4)
_computing_cell_refinement XSCANS
_computing_data_collection 'XSCANS (Siemens, 1996)'
_computing_data_reduction XSCANS
_computing_molecular_graphics SHELXL97
_computing_publication_material SHELXL97
_computing_structure_refinement SHELXL97
_computing_structure_solution 'SHELXS97 (Sheldrick, 1997)'
_diffrn_ambient_temperature 293(2)
_diffrn_measured_fraction_theta_full .970
_diffrn_measured_fraction_theta_max .970
_diffrn_measurement_device_type 'Siemens P4'
_diffrn_measurement_method '2\q/\q scans'
_diffrn_radiation_monochromator graphite
_diffrn_radiation_source 'normal-focus sealed tube'
_diffrn_radiation_type MoK\a
_diffrn_radiation_wavelength .71073
_diffrn_reflns_av_R_equivalents .034
_diffrn_reflns_av_sigmaI/netI .045
_diffrn_reflns_limit_h_max 7
_diffrn_reflns_limit_h_min -7
_diffrn_reflns_limit_k_max 11
_diffrn_reflns_limit_k_min -11
_diffrn_reflns_limit_l_max 13
_diffrn_reflns_limit_l_min 0
_diffrn_reflns_number 4844
_diffrn_reflns_theta_full 25.00
_diffrn_reflns_theta_max 25.00
_diffrn_reflns_theta_min 2.02
_diffrn_standards_decay_% 'variation < 1'
_diffrn_standards_interval_count 97
_diffrn_standards_number 3
_exptl_absorpt_coefficient_mu .089
_exptl_absorpt_correction_T_max .99
_exptl_absorpt_correction_T_min .98
_exptl_absorpt_correction_type numerical
_exptl_absorpt_process_details 'XPREP (Sheldrick, 1997)'
_exptl_crystal_colour colorless
_exptl_crystal_density_diffrn 1.235
_exptl_crystal_density_method 'not measured'
_exptl_crystal_description 'rectangular prism'
_exptl_crystal_F_000 284
_exptl_crystal_size_max .60
_exptl_crystal_size_mid .18
_exptl_crystal_size_min .16
_refine_diff_density_max .14
_refine_diff_density_min -.12
_refine_ls_goodness_of_fit_ref 1.01
_refine_ls_hydrogen_treatment constr
_refine_ls_matrix_type full
_refine_ls_number_parameters 192
_refine_ls_number_reflns 2422
_refine_ls_number_restraints 0
_refine_ls_restrained_S_all 1.01
_refine_ls_R_factor_all .059
_refine_ls_R_factor_gt .038
_refine_ls_shift/su_max .01
_refine_ls_shift/su_mean .00
_refine_ls_structure_factor_coef Fsqd
_refine_ls_weighting_details 'calc w = 1/[\s^2^(Fo^2^)+(0.0272P)^2^+0.1159P] where P=(Fo^2^+2Fc^2^)/3'
_refine_ls_weighting_scheme calc
_refine_ls_wR_factor_ref .088
_reflns_number_gt 1790
_reflns_number_total 2422
_reflns_threshold_expression I>2\s(I)
_cod_data_source_file fr1276.cif
_cod_data_source_block I
_cod_depositor_comments
;
The following automatic conversions were performed:
'_symmetry_cell_setting' value 'Triclinic' changed to 'triclinic'
according to '/home/saulius/struct/CIF-dictionaries/cif_core.dic'
dictionary named 'cif_core.dic' version 2.4.1 from 2010-06-29.

Automatic conversion script
Id: cif_fix_enum 1527 2010-12-29 10:47:43Z saulius 

The following automatic conversions were performed:

'_chemical_melting_point' value '444-446' was changed to '445.0(10)'
- the average value was taken and precision was estimated.

Automatic conversion script
Id: cif_fix_values 1646 2011-03-28 12:23:43Z adriana 

The following automatic conversions were performed:

'_chemical_melting_point' value '444-446' was changed to '445.0(10)'
- the average value was taken and precision was
estimated.

'_symmetry_cell_setting' value 'Triclinic' changed to
'triclinic' according to
/home/saulius/struct/CIF-dictionaries/cif_core.dic dictionary named
'cif_core.dic' version 2.4.1 from 2010-06-29.

Automatic conversion script
Id: cif_fix_values 1715 2011-07-08 13:25:40Z adriana 
;
_cod_original_sg_symbol_H-M P-1
_cod_database_code 2011312
_cod_database_fobs_code 2011312

loop_
_symmetry_equiv_pos_as_xyz
'x, y, z'
'-x, -y, -z'

loop_
_atom_site_label
_atom_site_fract_x
_atom_site_fract_y
_atom_site_fract_z
_atom_site_U_iso_or_equiv
_atom_site_adp_type
_atom_site_calc_flag
_atom_site_refinement_flags
_atom_site_occupancy
_atom_site_disorder_assembly
_atom_site_disorder_group
_atom_site_type_symbol
O1 .80540(18) .56041(14) .60286(13) .0579(4) Uani d . 1 . . O
O2 .48334(16) .64264(11) .60146(11) .0407(3) Uani d . 1 . . O
O3 .4272(2) .91003(14) .65943(12) .0586(4) Uani d . 1 . . O
O4 .2717(2) .93710(13) .47315(12) .0570(4) Uani d . 1 . . O
C1 .2882(2) .58538(16) .64482(15) .0359(4) Uani d . 1 . . C
C3 .6301(3) .53716(18) .62922(16) .0395(4) Uani d . 1 . . C
C3A .5355(2) .40492(17) .69056(15) .0362(4) Uani d . 1 A . C
C4 .6387(3) .26234(17) .73623(17) .0463(4) Uani d . 1 . . C
C5 .489(3) .1550(14) .7665(14) .061(3) Uani d P .351(11) A 1 C
C6 .3114(15) .1823(7) .8462(14) .067(3) Uani d P .351(11) A 1 C
C5' .4905(13) .1563(8) .8223(7) .0594(15) Uani d P .649(11) A 2 C
C6' .2806(6) .1866(4) .7606(8) .0654(15) Uani d P .649(11) A 2 C
C7 .1887(3) .32496(18) .7541(2) .0552(5) Uani d . 1 . . C
C7A .3382(2) .43209(16) .69956(15) .0367(4) Uani d . 1 A . C
C8 .1894(2) .64056(16) .74287(15) .0355(4) Uani d . 1 . . C
C9 .1195(2) .79612(16) .67575(16) .0390(4) Uani d . 1 . . C
C10 .0184(3) .84559(19) .77873(18) .0512(5) Uani d . 1 . . C
C11 .1440(3) .80718(18) .90404(17) .0512(5) Uani d . 1 . . C
C12 .2033(3) .65251(18) .96661(17) .0504(5) Uani d . 1 . . C
C13 .3154(3) .60468(17) .86779(16) .0430(4) Uani d . 1 . . C
C14 .2863(3) .88605(16) .60161(16) .0410(4) Uani d . 1 . . C
H1 .2002 .6121 .5676 .043 Uiso calc R 1 . . H
H3 .5059 .9579 .6045 .088 Uiso calc PR .31(3) . . H
H4 .3690 .9821 .4401 .086 Uiso calc PR .69(3) . . H
H4A .7303 .2578 .6678 .056 Uiso calc PR .351(11) A 1 H
H4B .7174 .2436 .8149 .056 Uiso calc PR .351(11) A 1 H
H4A' .7579 .2565 .7864 .056 Uiso d PR .649(11) A 2 H
H4B' .6798 .2431 .6609 .056 Uiso d PR .649(11) A 2 H
H5A .5550 .0646 .8167 .073 Uiso calc PR .351(11) A 1 H
H5B .4404 .1556 .6845 .073 Uiso calc PR .351(11) A 1 H
H6A .3601 .1893 .9251 .080 Uiso calc PR .351(11) A 1 H
H6B .2235 .1068 .8735 .080 Uiso calc PR .351(11) A 1 H
H5'A .5421 .0645 .8330 .071 Uiso calc PR .649(11) A 2 H
H5'B .4813 .1582 .9094 .071 Uiso calc PR .649(11) A 2 H
H6'A .2897 .1883 .6720 .078 Uiso calc PR .649(11) A 2 H
H6'B .1948 .1140 .8131 .078 Uiso calc PR .649(11) A 2 H
H7A .1217 .3138 .6826 .066 Uiso calc PR .351(11) A 1 H
H7B .0875 .3519 .8059 .066 Uiso calc PR .351(11) A 1 H
H7A' .0696 .3526 .7001 .066 Uiso d PR .649(11) A 2 H
H7B' .1503 .3157 .8419 .066 Uiso d PR .649(11) A 2 H
H8 .0659 .5920 .7731 .043 Uiso calc R 1 . . H
H9 .0161 .8058 .6107 .047 Uiso calc R 1 . . H
H10A -.0067 .9451 .7377 .061 Uiso calc R 1 . . H
H10B -.1109 .8059 .8036 .061 Uiso calc R 1 . . H
H11A .2647 .8578 .8820 .061 Uiso calc R 1 . . H
H11B .0667 .8334 .9673 .061 Uiso calc R 1 . . H
H12A .0831 .6023 .9972 .061 Uiso calc R 1 . . H
H12B .2889 .6319 1.0428 .061 Uiso calc R 1 . . H
H13A .3460 .5056 .9092 .052 Uiso calc R 1 . . H
H13B .4418 .6485 .8435 .052 Uiso calc R 1 . . H

loop_
_atom_site_aniso_label
_atom_site_aniso_U_11
_atom_site_aniso_U_22
_atom_site_aniso_U_33
_atom_site_aniso_U_12
_atom_site_aniso_U_13
_atom_site_aniso_U_23
O1 .0404(8) .0617(9) .0710(9) -.0131(6) .0074(6) -.0250(7)
O2 .0421(6) .0362(6) .0420(6) -.0092(5) .0084(5) -.0133(5)
O3 .0761(9) .0606(9) .0415(7) -.0308(7) .0040(7) -.0188(6)
O4 .0671(9) .0560(8) .0349(7) -.0091(7) -.0014(6) -.0038(6)
C1 .0362(9) .0386(9) .0336(8) -.0070(7) .0013(7) -.0148(7)
C3 .0400(10) .0465(10) .0358(9) -.0072(8) .0022(7) -.0201(8)
C3A .0412(10) .0385(9) .0330(8) -.0056(7) .0018(7) -.0183(7)
C4 .0509(11) .0455(11) .0441(10) .0008(9) .0005(8) -.0203(9)
C5 .080(6) .037(4) .069(8) -.005(3) .014(7) -.027(6)
C6 .076(6) .040(4) .086(7) -.022(3) .033(5) -.025(4)
C5' .072(3) .036(2) .065(4) -.0037(18) .000(4) -.015(3)
C6' .067(3) .0391(19) .093(4) -.0160(16) .004(2) -.027(2)
C7 .0501(11) .0438(11) .0762(14) -.0140(9) .0143(10) -.0281(10)
C7A .0423(10) .0372(9) .0361(9) -.0091(7) .0037(7) -.0194(7)
C8 .0384(9) .0326(9) .0348(9) -.0079(7) .0038(7) -.0122(7)
C9 .0413(9) .0373(9) .0364(9) -.0009(7) -.0039(7) -.0128(7)
C10 .0579(12) .0431(10) .0506(11) .0040(9) .0055(9) -.0185(9)
C11 .0699(13) .0437(11) .0428(10) -.0041(9) .0098(9) -.0209(9)
C12 .0709(13) .0450(11) .0347(9) -.0040(9) .0028(9) -.0154(8)
C13 .0549(11) .0362(9) .0361(9) .0010(8) -.0024(8) -.0132(7)
C14 .0569(11) .0282(9) .0351(9) -.0008(8) -.0020(8) -.0100(7)

loop_
_atom_type_symbol
_atom_type_description
_atom_type_scat_dispersion_real
_atom_type_scat_dispersion_imag
_atom_type_scat_source
C C .0033 .0016 'International Tables Vol C Tables 4.2.6.8 and 6.1.1.4'
H H .0000 .0000 'International Tables Vol C Tables 4.2.6.8 and 6.1.1.4'
O O .0106 .0060 'International Tables Vol C Tables 4.2.6.8 and 6.1.1.4'

loop_
_geom_angle_atom_site_label_1
_geom_angle_atom_site_label_2
_geom_angle_atom_site_label_3
_geom_angle
_geom_angle_publ_flag
C3 O2 C1 109.39(12) ?
O2 C1 C7A 103.45(12) ?
O2 C1 C8 110.41(12) ?
C7A C1 C8 115.43(13) ?
O1 C3 O2 121.03(16) ?
O1 C3 C3A 130.20(17) ?
O2 C3 C3A 108.77(14) ?
C7A C3A C3 108.09(15) ?
C7A C3A C4 124.73(15) ?
C3 C3A C4 127.18(15) ?
C5 C4 C3A 111.4(6) ?
C5 C4 C5' 23.5(4) ?
C3A C4 C5' 109.0(3) ?
C4 C5 C6 110.8(10) ?
C5 C6 C7 108.6(10) ?
C6' C5' C4 111.8(5) ?
C7 C6' C5' 110.3(5) ?
C7A C7 C6' 110.2(2) ?
C7A C7 C6 107.2(3) ?
C6' C7 C6 35.3(3) ?
C3A C7A C7 124.51(16) ?
C3A C7A C1 110.29(14) ?
C7 C7A C1 125.19(15) ?
C13 C8 C1 113.43(13) ?
C13 C8 C9 112.93(13) ?
C1 C8 C9 112.55(13) ?
C14 C9 C10 111.48(14) ?
C14 C9 C8 113.31(14) ?
C10 C9 C8 110.30(14) ?
C11 C10 C9 113.83(15) ?
C12 C11 C10 111.12(15) ?
C11 C12 C13 111.34(15) ?
C12 C13 C8 111.30(14) ?
O3 C14 O4 122.43(16) ?
O3 C14 C9 122.41(15) y
O4 C14 C9 115.16(15) y
C14 O3 H3 109.5 ?
C14 O4 H4 109.5 ?
O2 C1 H1 109.1 ?
C7A C1 H1 109.1 ?
C8 C1 H1 109.1 ?
C5 C4 H4A 109.3 ?
C3A C4 H4A 109.3 ?
C5' C4 H4A 129.1 ?
C5 C4 H4B 109.3 ?
C3A C4 H4B 109.3 ?
C5' C4 H4B 89.2 ?
H4A C4 H4B 108.0 ?
C5 C4 H4A' 126.9 ?
C3A C4 H4A' 110.0 ?
C5' C4 H4A' 110.3 ?
H4A C4 H4A' 86.2 ?
H4B C4 H4A' 23.5 ?
C5 C4 H4B' 87.7 ?
C3A C4 H4B' 109.8 ?
C5' C4 H4B' 109.9 ?
H4A C4 H4B' 24.1 ?
H4B C4 H4B' 127.1 ?
H4A' C4 H4B' 107.9 ?
C4 C5 H5A 109.5 ?
C6 C5 H5A 109.5 ?
C4 C5 H5B 109.5 ?
C6 C5 H5B 109.5 ?
H5A C5 H5B 108.1 ?
C5 C6 H6A 110.0 ?
C7 C6 H6A 110.0 ?
C5 C6 H6B 110.0 ?
C7 C6 H6B 110.0 ?
H6A C6 H6B 108.4 ?
C6' C5' H5'A 109.3 ?
C4 C5' H5'A 109.3 ?
C6' C5' H5'B 109.3 ?
C4 C5' H5'B 109.3 ?
H5'A C5' H5'B 107.9 ?
C7 C6' H6'A 109.6 ?
C5' C6' H6'A 109.6 ?
C7 C6' H6'B 109.6 ?
C5' C6' H6'B 109.6 ?
H6'A C6' H6'B 108.1 ?
C7A C7 H7A 110.3 ?
C6' C7 H7A 76.8 ?
C6 C7 H7A 110.3 ?
C7A C7 H7B 110.3 ?
C6' C7 H7B 133.9 ?
C6 C7 H7B 110.3 ?
H7A C7 H7B 108.5 ?
C7A C7 H7A' 110.1 ?
C6' C7 H7A' 110.3 ?
C6 C7 H7A' 137.4 ?
H7A C7 H7A' 36.5 ?
H7B C7 H7A' 75.0 ?
C7A C7 H7B' 109.3 ?
C6' C7 H7B' 109.1 ?
C6 C7 H7B' 77.6 ?
H7A C7 H7B' 134.7 ?
H7B C7 H7B' 35.2 ?
H7A' C7 H7B' 108.0 ?
C13 C8 H8 105.7 ?
C1 C8 H8 105.7 ?
C9 C8 H8 105.7 ?
C14 C9 H9 107.1 ?
C10 C9 H9 107.1 ?
C8 C9 H9 107.1 ?
C11 C10 H10A 108.8 ?
C9 C10 H10A 108.8 ?
C11 C10 H10B 108.8 ?
C9 C10 H10B 108.8 ?
H10A C10 H10B 107.7 ?
C12 C11 H11A 109.4 ?
C10 C11 H11A 109.4 ?
C12 C11 H11B 109.4 ?
C10 C11 H11B 109.4 ?
H11A C11 H11B 108.0 ?
C11 C12 H12A 109.4 ?
C13 C12 H12A 109.4 ?
C11 C12 H12B 109.4 ?
C13 C12 H12B 109.4 ?
H12A C12 H12B 108.0 ?
C12 C13 H13A 109.4 ?
C8 C13 H13A 109.4 ?
C12 C13 H13B 109.4 ?
C8 C13 H13B 109.4 ?
H13A C13 H13B 108.0 ?

loop_
_geom_bond_atom_site_label_1
_geom_bond_atom_site_label_2
_geom_bond_site_symmetry_2
_geom_bond_distance
_geom_bond_publ_flag
O1 C3 . 1.212(2) ?
O2 C3 . 1.369(2) ?
O2 C1 . 1.4596(19) ?
O3 C14 . 1.248(2) y
O4 C14 . 1.301(2) y
C1 C7A . 1.503(2) ?
C1 C8 . 1.535(2) ?
C3 C3A . 1.472(2) ?
C3A C7A . 1.331(2) ?
C3A C4 . 1.504(2) ?
C4 C5 . 1.497(15) ?
C4 C5' . 1.545(8) ?
C5 C6 . 1.533(19) ?
C6 C7 . 1.617(10) ?
C5' C6' . 1.527(11) ?
C6' C7 . 1.523(5) ?
C7 C7A . 1.492(2) ?
C8 C13 . 1.532(2) ?
C8 C9 . 1.552(2) ?
C9 C14 . 1.512(2) ?
C9 C10 . 1.549(2) ?
C10 C11 . 1.530(3) ?
C11 C12 . 1.527(3) ?
C12 C13 . 1.530(2) ?
O3 H3 . .8200 ?
O4 H4 . .8200 ?
C1 H1 . .9800 ?
C4 H4A . .9700 ?
C4 H4B . .9700 ?
C4 H4A' . .9650 ?
C4 H4B' . .9605 ?
C5 H5A . .9700 ?
C5 H5B . .9700 ?
C6 H6A . .9700 ?
C6 H6B . .9700 ?
C5' H5'A . .9700 ?
C5' H5'B . .9700 ?
C6' H6'A . .9700 ?
C6' H6'B . .9700 ?
C7 H7A . .9700 ?
C7 H7B . .9700 ?
C7 H7A' . .9601 ?
C7 H7B' . .9626 ?
C8 H8 . .9800 ?
C9 H9 . .9800 ?
C10 H10A . .9700 ?
C10 H10B . .9700 ?
C11 H11A . .9700 ?
C11 H11B . .9700 ?
C12 H12A . .9700 ?
C12 H12B . .9700 ?
C13 H13A . .9700 ?
C13 H13B . .9700 ?

loop_
_geom_torsion_atom_site_label_1
_geom_torsion_atom_site_label_2
_geom_torsion_atom_site_label_3
_geom_torsion_atom_site_label_4
_geom_torsion
C3 O2 C1 C7A -1.03(15)
C3 O2 C1 C8 123.03(14)
C1 O2 C3 O1 -179.32(15)
C1 O2 C3 C3A .96(16)
O1 C3 C3A C7A 179.84(17)
O2 C3 C3A C7A -.48(18)
O1 C3 C3A C4 -.2(3)
O2 C3 C3A C4 179.52(15)
C7A C3A C4 C5 12.1(6)
C3 C3A C4 C5 -167.9(6)
C7A C3A C4 C5' -12.8(4)
C3 C3A C4 C5' 167.2(3)
C3A C4 C5 C6 -44.4(14)
C5' C4 C5 C6 44.1(17)
C4 C5 C6 C7 65.8(15)
C5 C4 C5' C6' -56(2)
C3A C4 C5' C6' 44.4(7)
C4 C5' C6' C7 -64.0(9)
C5' C6' C7 C7A 47.0(7)
C5' C6' C7 C6 -44.6(6)
C5 C6 C7 C7A -51.4(12)
C5 C6 C7 C6' 49.3(9)
C3 C3A C7A C7 178.75(16)
C4 C3A C7A C7 -1.2(3)
C3 C3A C7A C1 -.20(18)
C4 C3A C7A C1 179.80(15)
C6' C7 C7A C3A -16.1(4)
C6 C7 C7A C3A 21.1(6)
C6' C7 C7A C1 162.7(4)
C6 C7 C7A C1 -160.1(5)
O2 C1 C7A C3A .74(17)
C8 C1 C7A C3A -119.97(15)
O2 C1 C7A C7 -178.19(15)
C8 C1 C7A C7 61.1(2)
O2 C1 C8 C13 -59.94(17)
C7A C1 C8 C13 56.91(18)
O2 C1 C8 C9 69.83(17)
C7A C1 C8 C9 -173.32(13)
C13 C8 C9 C14 74.98(18)
C1 C8 C9 C14 -55.04(18)
C13 C8 C9 C10 -50.79(19)
C1 C8 C9 C10 179.19(14)
C14 C9 C10 C11 -76.23(19)
C8 C9 C10 C11 50.6(2)
C9 C10 C11 C12 -53.7(2)
C10 C11 C12 C13 55.9(2)
C11 C12 C13 C8 -56.7(2)
C1 C8 C13 C12 -175.74(13)
C9 C8 C13 C12 54.69(19)
C10 C9 C14 O3 53.4(2)
C8 C9 C14 O3 -71.7(2)
C10 C9 C14 O4 -126.31(16)
C8 C9 C14 O4 108.56(17)
